data_4130621
loop_
_publ_author_name
'Riddlestone, Ian M.'
'Rajabi, Nasir A.'
'Lowe, John P.'
'Mahon, Mary F.'
'Macgregor, Stuart A.'
'Whittlesey, Michael K.'

_publ_section_title
;
 Activation of H2 over the Ru-Zn Bond in the Transition Metal-Lewis Acid
 Heterobimetallic Species [Ru(IPr)2(CO)ZnEt](.).
;
_journal_issue 35
_journal_name_full 'Journal of the American Chemical Society'
_journal_page_first 11081
_journal_page_last 11084
_journal_paper_doi 10.1021/jacs.6b05243
_journal_volume 138
_journal_year 2016
_chemical_formula_moiety 'C57 H80 N5 O Ru Zn, C32 H12 B F24'
_chemical_formula_sum 'C89 H92 B F24 N5 O Ru Zn'
_chemical_formula_weight 1880.92
_space_group_crystal_system monoclinic
_space_group_IT_number 14
_space_group_name_Hall '-P 2ybc'
_space_group_name_H-M_alt 'P 1 21/c 1'
_atom_sites_solution_hydrogens mixed
_audit_creation_date
;
'Mon Nov 09 13:46:04 2015'
;
_audit_creation_method
;
CrysAlisPro, Agilent Technologies,
Version 1.171.37.35 (release 13-08-2014 CrysAlis171 .NET)
(compiled Aug 13 2014,18:06:01)
;
_cell_angle_alpha 90
_cell_angle_beta 116.8877(7)
_cell_angle_gamma 90
_cell_formula_units_Z 4
_cell_length_a 21.04374(12)
_cell_length_b 20.82587(9)
_cell_length_c 22.77178(13)
_cell_measurement_reflns_used 73890
_cell_measurement_temperature 150(2)
_cell_measurement_theta_max 71.9030
_cell_measurement_theta_min 3.1580
_cell_volume 8900.96(10)
_computing_cell_refinement
;
CrysAlisPro, Agilent Technologies,
Version 1.171.37.35 (release 13-08-2014 CrysAlis171 .NET)
(compiled Aug 13 2014,18:06:01)
;
_computing_data_collection
;
CrysAlisPro, Agilent Technologies,
Version 1.171.37.35 (release 13-08-2014 CrysAlis171 .NET)
(compiled Aug 13 2014,18:06:01)
;
_computing_data_reduction
;
CrysAlisPro, Agilent Technologies,
Version 1.171.37.35 (release 13-08-2014 CrysAlis171 .NET)
(compiled Aug 13 2014,18:06:01)
;
_computing_molecular_graphics 'Olex2 (Dolomanov et al., 2009)'
_computing_publication_material 'Olex2 (Dolomanov et al., 2009)'
_computing_structure_refinement 'ShelXL (Sheldrick, 2015)'
_computing_structure_solution 'olex2.solve (Bourhis et al., 2015)'
_diffrn_ambient_environment N~2~
_diffrn_ambient_temperature 150.01(10)
_diffrn_detector 'CCD plate'
_diffrn_detector_area_resol_mean 8.1150
_diffrn_detector_type EosS2
_diffrn_measured_fraction_theta_full 0.999
_diffrn_measured_fraction_theta_max 0.997
_diffrn_measurement_device 'four-circle diffractometer'
_diffrn_measurement_device_type 'SuperNova, Dual, Cu at zero, EosS2'
_diffrn_measurement_method '\w scans'
_diffrn_radiation_monochromator mirror
_diffrn_radiation_probe x-ray
_diffrn_radiation_type CuK\a
_diffrn_radiation_wavelength 1.54184
_diffrn_reflns_av_R_equivalents 0.0370
_diffrn_reflns_av_unetI/netI 0.0206
_diffrn_reflns_Laue_measured_fraction_full 0.999
_diffrn_reflns_Laue_measured_fraction_max 0.997
_diffrn_reflns_limit_h_max 23
_diffrn_reflns_limit_h_min -25
_diffrn_reflns_limit_k_max 25
_diffrn_reflns_limit_k_min -25
_diffrn_reflns_limit_l_max 27
_diffrn_reflns_limit_l_min -28
_diffrn_reflns_number 131127
_diffrn_reflns_point_group_measured_fraction_full 0.999
_diffrn_reflns_point_group_measured_fraction_max 0.997
_diffrn_reflns_theta_full 67.684
_diffrn_reflns_theta_max 71.996
_diffrn_reflns_theta_min 3.170
_diffrn_source 'sealed X-ray tube'
_diffrn_source_type 'SuperNova (Cu) X-ray Source'
_exptl_absorpt_coefficient_mu 2.562
_exptl_absorpt_correction_T_max 1.00000
_exptl_absorpt_correction_T_min 0.83359
_exptl_absorpt_correction_type multi-scan
_exptl_absorpt_process_details
;
CrysAlisPro, Agilent Technologies,
Version 1.171.37.35 (release 13-08-2014 CrysAlis171 .NET)
(compiled Aug 13 2014,18:06:01)
Empirical absorption correction using spherical harmonics,
 implemented in SCALE3 ABSPACK scaling algorithm.
;
_exptl_crystal_colour orange
_exptl_crystal_density_diffrn 1.404
_exptl_crystal_description block
_exptl_crystal_F_000 3856
_exptl_crystal_size_max 0.2522
_exptl_crystal_size_mid 0.1861
_exptl_crystal_size_min 0.0614
_refine_diff_density_max 0.669
_refine_diff_density_min -1.099
_refine_diff_density_rms 0.058
_refine_ls_extinction_method none
_refine_ls_goodness_of_fit_ref 1.025
_refine_ls_hydrogen_treatment mixed
_refine_ls_matrix_type full
_refine_ls_number_parameters 1239
_refine_ls_number_reflns 17433
_refine_ls_number_restraints 157
_refine_ls_restrained_S_all 1.068
_refine_ls_R_factor_all 0.0419
_refine_ls_R_factor_gt 0.0388
_refine_ls_shift/su_max 0.001
_refine_ls_shift/su_mean 0.000
_refine_ls_structure_factor_coef Fsqd
_refine_ls_weighting_details 'w=1/[\s^2^(Fo^2^)+(0.0544P)^2^+7.4246P] where P=(Fo^2^+2Fc^2^)/3'
_refine_ls_weighting_scheme calc
_refine_ls_wR_factor_gt 0.1015
_refine_ls_wR_factor_ref 0.1045
_reflns_Friedel_coverage 0.000
_reflns_number_gt 16133
_reflns_number_total 17433
_reflns_threshold_expression 'I > 2\s(I)'
_cod_data_source_file ja6b05243_si_002.cif
_cod_data_source_block s15mkw45
_cod_original_cell_volume 8900.95(9)
_cod_database_code 4130621
_shelxl_version_number 2014-3
_shelx_space_group_comment
;
The symmetry employed for this shelxl refinement is uniquely defined
by the following loop, which should always be used as a source of
symmetry information in preference to the above space-group names.
They are only intended as comments.
;
_shelx_shelxl_version_number 2014/7

loop_
_space_group_symop_operation_xyz
'x, y, z'
'-x, y+1/2, -z+1/2'
'-x, -y, -z'
'x, -y-1/2, z-1/2'

loop_
_atom_site_label
_atom_site_type_symbol
_atom_site_fract_x
_atom_site_fract_y
_atom_site_fract_z
_atom_site_U_iso_or_equiv
_atom_site_adp_type
_atom_site_occupancy
_atom_site_site_symmetry_order
_atom_site_calc_flag
_atom_site_refinement_flags_posn
_atom_site_refinement_flags_adp
_atom_site_refinement_flags_occupancy
_atom_site_disorder_assembly
_atom_site_disorder_group
Ru1 Ru 0.19973(2) 0.55587(2) 0.78575(2) 0.02427(5) Uani 1 1 d . . . . .
Zn1 Zn 0.24459(2) 0.60457(2) 0.71748(2) 0.03863(8) Uani 1 1 d . . . . .
O1 O 0.11652(9) 0.48715(8) 0.65898(8) 0.0429(4) Uani 1 1 d . . . . .
N1 N 0.15329(10) 0.70307(9) 0.78608(9) 0.0335(4) Uani 1 1 d . . . . .
N2 N 0.07039(9) 0.64982(9) 0.70858(8) 0.0289(4) Uani 1 1 d . . . . .
N3 N 0.32845(10) 0.46037(9) 0.81658(9) 0.0333(4) Uani 1 1 d . . . . .
N4 N 0.25563(10) 0.42030(9) 0.84848(9) 0.0316(4) Uani 1 1 d . . . . .
N5 N 0.26825(12) 0.58583(11) 0.88853(10) 0.0406(5) Uani 1 1 d D . . . .
C1 C 0.13758(11) 0.64201(10) 0.76038(10) 0.0275(4) Uani 1 1 d . . . . .
C2 C 0.09904(13) 0.74604(12) 0.75109(13) 0.0417(5) Uani 1 1 d . . . . .
H2 H 0.0988 0.7907 0.7596 0.050 Uiso 1 1 calc R . . . .
C3 C 0.04710(13) 0.71287(11) 0.70314(12) 0.0372(5) Uani 1 1 d . . . . .
H3 H 0.0027 0.7293 0.6714 0.045 Uiso 1 1 calc R . . . .
C4 C 0.21012(13) 0.72036(12) 0.84992(12) 0.0391(5) Uani 1 1 d . . . . .
C5 C 0.27498(14) 0.74276(12) 0.85533(14) 0.0452(6) Uani 1 1 d . . . . .
C6 C 0.32863(15) 0.75472(16) 0.91848(16) 0.0590(8) Uani 1 1 d . . . . .
H6 H 0.3737 0.7696 0.9241 0.071 Uiso 1 1 calc R . . . .
C7 C 0.31734(16) 0.74524(19) 0.97325(16) 0.0675(10) Uani 1 1 d . . . . .
H7 H 0.3554 0.7515 1.0161 0.081 Uiso 1 1 calc R . . . .
C8 C 0.25137(16) 0.72676(18) 0.96608(14) 0.0626(9) Uani 1 1 d . . . . .
H8 H 0.2438 0.7219 1.0039 0.075 Uiso 1 1 calc R . . . .
C9 C 0.19553(14) 0.71516(15) 0.90372(13) 0.0484(6) Uani 1 1 d . . . . .
C10 C 0.28556(15) 0.75896(13) 0.79527(15) 0.0486(6) Uani 1 1 d . . . . .
H10 H 0.2489 0.7349 0.7569 0.058 Uiso 1 1 calc R . . . .
C11 C 0.2728(2) 0.83080(16) 0.7802(2) 0.0769(10) Uani 1 1 d . . . . .
H11A H 0.2249 0.8421 0.7737 0.115 Uiso 1 1 calc GR . . . .
H11B H 0.2773 0.8407 0.7402 0.115 Uiso 1 1 calc GR . . . .
H11C H 0.3082 0.8555 0.8172 0.115 Uiso 1 1 calc GR . . . .
C12 C 0.35875(18) 0.74094(19) 0.80162(19) 0.0683(9) Uani 1 1 d . . . . .
H12A H 0.3958 0.7637 0.8392 0.102 Uiso 1 1 calc GR . . . .
H12B H 0.3615 0.7530 0.7612 0.102 Uiso 1 1 calc GR . . . .
H12C H 0.3659 0.6945 0.8085 0.102 Uiso 1 1 calc GR . . . .
C13 C 0.12190(15) 0.69993(18) 0.89711(13) 0.0563(8) Uani 1 1 d . . . . .
H13 H 0.0889 0.6953 0.8491 0.068 Uiso 1 1 calc R . . . .
C14 C 0.09593(18) 0.7575(2) 0.9230(2) 0.0910(15) Uani 1 1 d . . . . .
H14A H 0.1291 0.7649 0.9694 0.137 Uiso 1 1 calc GR . . . .
H14B H 0.0484 0.7482 0.9188 0.137 Uiso 1 1 calc GR . . . .
H14C H 0.0938 0.7958 0.8973 0.137 Uiso 1 1 calc GR . . . .
C15 C 0.1195(2) 0.6372(3) 0.9309(2) 0.0890(13) Uani 1 1 d . . . . .
H15A H 0.1325 0.6014 0.9105 0.133 Uiso 1 1 calc GR . . . .
H15B H 0.0713 0.6304 0.9260 0.133 Uiso 1 1 calc GR . . . .
H15C H 0.1533 0.6395 0.9777 0.133 Uiso 1 1 calc GR . . . .
C16 C 0.02288(11) 0.60046(10) 0.66744(10) 0.0310(4) Uani 1 1 d . . . . .
C17 C 0.00941(13) 0.59654(12) 0.60147(11) 0.0376(5) Uani 1 1 d . . . . .
C18 C -0.03832(14) 0.54932(14) 0.56291(13) 0.0489(6) Uani 1 1 d . . . . .
H18 H -0.0493 0.5456 0.5177 0.059 Uiso 1 1 calc R . . . .
C19 C -0.06977(15) 0.50790(16) 0.58932(16) 0.0564(7) Uani 1 1 d . . . . .
H19 H -0.1008 0.4751 0.5626 0.068 Uiso 1 1 calc R . . . .
C20 C -0.05659(14) 0.51370(14) 0.65409(16) 0.0516(7) Uani 1 1 d . . . . .
H20 H -0.0793 0.4853 0.6714 0.062 Uiso 1 1 calc R . . . .
C21 C -0.01045(12) 0.56071(12) 0.69464(13) 0.0377(5) Uani 1 1 d . . . . .
C22 C 0.04487(17) 0.64090(13) 0.57255(12) 0.0473(6) Uani 1 1 d . . . . .
H22 H 0.0856 0.6627 0.6097 0.057 Uiso 1 1 calc R . . . .
C23 C -0.0077(3) 0.69274(18) 0.52985(19) 0.0842(13) Uani 1 1 d . . . . .
H23A H -0.0474 0.6724 0.4925 0.126 Uiso 1 1 calc GR . . . .
H23B H 0.0168 0.7225 0.5135 0.126 Uiso 1 1 calc GR . . . .
H23C H -0.0258 0.7164 0.5563 0.126 Uiso 1 1 calc GR . . . .
C24 C 0.07404(18) 0.60435(14) 0.53172(14) 0.0533(7) Uani 1 1 d . . . . .
H24A H 0.1030 0.5681 0.5574 0.080 Uiso 1 1 calc GR . . . .
H24B H 0.1035 0.6332 0.5203 0.080 Uiso 1 1 calc GR . . . .
H24C H 0.0343 0.5883 0.4913 0.080 Uiso 1 1 calc GR . . . .
C25 C -0.00093(14) 0.57003(13) 0.76417(13) 0.0425(5) Uani 1 1 d . . . . .
H25 H 0.0408 0.5991 0.7875 0.051 Uiso 1 1 calc R . . . .
C26 C -0.0658(2) 0.6032(3) 0.76268(19) 0.0925(15) Uani 1 1 d . . . . .
H26A H -0.0752 0.6428 0.7369 0.139 Uiso 1 1 calc GR . . . .
H26B H -0.0569 0.6135 0.8077 0.139 Uiso 1 1 calc GR . . . .
H26C H -0.1071 0.5746 0.7425 0.139 Uiso 1 1 calc GR . . . .
C27 C 0.0146(3) 0.5079(2) 0.8027(2) 0.0894(13) Uani 1 1 d . . . . .
H27A H 0.0237 0.5170 0.8480 0.134 Uiso 1 1 calc GR . . . .
H27B H 0.0567 0.4875 0.8029 0.134 Uiso 1 1 calc GR . . . .
H27C H -0.0264 0.4791 0.7820 0.134 Uiso 1 1 calc GR . . . .
C28 C 0.26456(11) 0.47246(10) 0.81645(10) 0.0278(4) Uani 1 1 d . . . . .
C29 C 0.35808(13) 0.40309(12) 0.84832(13) 0.0430(5) Uani 1 1 d . . . . .
H29 H 0.4022 0.3851 0.8546 0.052 Uiso 1 1 calc R . . . .
C30 C 0.31276(13) 0.37804(12) 0.86836(13) 0.0425(5) Uani 1 1 d . . . . .
H30 H 0.3185 0.3389 0.8917 0.051 Uiso 1 1 calc R . . . .
C31 C 0.36253(12) 0.49640(11) 0.78448(12) 0.0362(5) Uani 1 1 d . . . . .
C32 C 0.33960(13) 0.48557(13) 0.71715(12) 0.0414(5) Uani 1 1 d . . . . .
C33 C 0.37769(16) 0.51603(16) 0.68836(14) 0.0547(7) Uani 1 1 d . . . . .
H33 H 0.3635 0.5102 0.6427 0.066 Uiso 1 1 calc R . . . .
C34 C 0.43557(17) 0.55450(17) 0.72501(16) 0.0591(8) Uani 1 1 d . . . . .
H34 H 0.4604 0.5752 0.7043 0.071 Uiso 1 1 calc R . . . .
C35 C 0.45765(17) 0.56320(16) 0.79120(16) 0.0562(7) Uani 1 1 d . . . . .
H35 H 0.4979 0.5895 0.8159 0.067 Uiso 1 1 calc R . . . .
C36 C 0.42162(14) 0.53385(14) 0.82285(13) 0.0435(5) Uani 1 1 d . . . . .
C37 C 0.28016(15) 0.43893(14) 0.67836(13) 0.0481(6) Uani 1 1 d . . . . .
H37 H 0.2483 0.4363 0.7002 0.058 Uiso 1 1 calc R . . . .
C38 C 0.3108(2) 0.37180(17) 0.6800(2) 0.0734(10) Uani 1 1 d . . . . .
H38A H 0.3386 0.3721 0.6552 0.110 Uiso 1 1 calc GR . . . .
H38B H 0.2717 0.3408 0.6601 0.110 Uiso 1 1 calc GR . . . .
H38C H 0.3417 0.3595 0.7258 0.110 Uiso 1 1 calc GR . . . .
C39 C 0.23455(19) 0.4591(2) 0.60671(15) 0.0668(9) Uani 1 1 d . . . . .
H39A H 0.2169 0.5029 0.6054 0.100 Uiso 1 1 calc GR . . . .
H39B H 0.1941 0.4296 0.5858 0.100 Uiso 1 1 calc GR . . . .
H39C H 0.2635 0.4577 0.5830 0.100 Uiso 1 1 calc GR . . . .
C40 C 0.45119(15) 0.54045(15) 0.89684(14) 0.0494(6) Uani 1 1 d . . . . .
H40 H 0.4173 0.5184 0.9099 0.059 Uiso 1 1 calc R . . . .
C41 C 0.52339(16) 0.5048(2) 0.93105(16) 0.0690(10) Uani 1 1 d . . . . .
H41A H 0.5159 0.4589 0.9207 0.104 Uiso 1 1 calc GR . . . .
H41B H 0.5437 0.5108 0.9788 0.104 Uiso 1 1 calc GR . . . .
H41C H 0.5562 0.5221 0.9153 0.104 Uiso 1 1 calc GR . . . .
C42 C 0.4579(2) 0.60987(18) 0.92011(18) 0.0720(10) Uani 1 1 d . . . . .
H42A H 0.4933 0.6322 0.9107 0.108 Uiso 1 1 calc GR . . . .
H42B H 0.4731 0.6107 0.9676 0.108 Uiso 1 1 calc GR . . . .
H42C H 0.4117 0.6314 0.8970 0.108 Uiso 1 1 calc GR . . . .
C43 C 0.19370(12) 0.40343(11) 0.85756(11) 0.0342(5) Uani 1 1 d . . . . .
C44 C 0.13898(13) 0.36954(11) 0.80707(12) 0.0402(5) Uani 1 1 d . . . . .
C45 C 0.08253(14) 0.34928(13) 0.81878(15) 0.0504(6) Uani 1 1 d . . . . .
H45 H 0.0439 0.3266 0.7854 0.060 Uiso 1 1 calc R . . . .
C46 C 0.08178(15) 0.36156(14) 0.87794(16) 0.0531(7) Uani 1 1 d . . . . .
H46 H 0.0425 0.3477 0.8846 0.064 Uiso 1 1 calc R . . . .
C47 C 0.13744(15) 0.39375(14) 0.92750(14) 0.0492(6) Uani 1 1 d . . . . .
H47 H 0.1361 0.4019 0.9680 0.059 Uiso 1 1 calc R . . . .
C48 C 0.19568(13) 0.41452(12) 0.91888(12) 0.0391(5) Uani 1 1 d . . . . .
C49 C 0.14219(15) 0.35093(13) 0.74392(13) 0.0485(6) Uani 1 1 d . . . . .
H49 H 0.1721 0.3836 0.7357 0.058 Uiso 1 1 calc R . . . .
C50 C 0.06851(19) 0.35059(17) 0.68385(16) 0.0670(9) Uani 1 1 d . . . . .
H50A H 0.0407 0.3142 0.6871 0.101 Uiso 1 1 calc GR . . . .
H50B H 0.0741 0.3465 0.6436 0.101 Uiso 1 1 calc GR . . . .
H50C H 0.0437 0.3908 0.6825 0.101 Uiso 1 1 calc GR . . . .
C51 C 0.1783(2) 0.28508(15) 0.75135(18) 0.0667(9) Uani 1 1 d . . . . .
H51A H 0.2246 0.2853 0.7907 0.100 Uiso 1 1 calc GR . . . .
H51B H 0.1854 0.2765 0.7124 0.100 Uiso 1 1 calc GR . . . .
H51C H 0.1480 0.2516 0.7557 0.100 Uiso 1 1 calc GR . . . .
C52 C 0.26002(16) 0.44205(14) 0.97723(13) 0.0503(7) Uani 1 1 d . . . . .
H52 H 0.2923 0.4615 0.9607 0.060 Uiso 1 1 calc R . . . .
C53 C 0.2403(2) 0.4937(2) 1.01321(18) 0.0807(12) Uani 1 1 d . . . . .
H53A H 0.2104 0.5261 0.9816 0.121 Uiso 1 1 calc GR . . . .
H53B H 0.2838 0.5140 1.0463 0.121 Uiso 1 1 calc GR . . . .
H53C H 0.2141 0.4743 1.0349 0.121 Uiso 1 1 calc GR . . . .
C54 C 0.30052(19) 0.3881(2) 1.02520(17) 0.0788(12) Uani 1 1 d . . . . .
H54A H 0.2689 0.3668 1.0402 0.118 Uiso 1 1 calc GR . . . .
H54B H 0.3416 0.4061 1.0632 0.118 Uiso 1 1 calc GR . . . .
H54C H 0.3170 0.3567 1.0030 0.118 Uiso 1 1 calc GR . . . .
C55 C 0.14633(11) 0.51684(10) 0.70709(11) 0.0324(4) Uani 1 1 d . . . . .
C56 C 0.2691(2) 0.64854(16) 0.65419(16) 0.0618(8) Uani 1 1 d . . . . .
H56A H 0.3214 0.6547 0.6756 0.074 Uiso 1 1 calc R . . . .
H56B H 0.2574 0.6192 0.6165 0.074 Uiso 1 1 calc R . . . .
C57 C 0.2347(2) 0.71337(19) 0.62650(18) 0.0762(10) Uani 1 1 d . . . . .
H57A H 0.1827 0.7090 0.6061 0.114 Uiso 1 1 calc GR . . . .
H57B H 0.2492 0.7278 0.5934 0.114 Uiso 1 1 calc GR . . . .
H57C H 0.2500 0.7449 0.6622 0.114 Uiso 1 1 calc GR . . . .
F1 F 0.4356(4) 0.1838(2) 0.6497(3) 0.089(2) Uani 0.65 1 d D . P A 1
F1A F 0.5089(3) 0.2210(4) 0.7152(4) 0.098(2) Uani 0.35 1 d D . P B 2
F2 F 0.34816(17) 0.24316(15) 0.62635(13) 0.0650(7) Uani 0.65 1 d D . P A 1
F2A F 0.4141(6) 0.1824(6) 0.6437(5) 0.095(4) Uani 0.35 1 d D . P B 2
F3 F 0.4523(3) 0.2781(2) 0.6859(3) 0.090(2) Uani 0.65 1 d D . P A 1
F3A F 0.4266(9) 0.2853(4) 0.6785(9) 0.126(6) Uani 0.35 1 d D . P B 2
F4 F 0.42682(11) 0.27168(11) 0.93933(11) 0.0807(6) Uani 1 1 d . . . . .
F5 F 0.51736(10) 0.21116(9) 0.96521(10) 0.0781(6) Uani 1 1 d . . . . .
F6 F 0.51137(11) 0.30134(9) 0.91798(11) 0.0802(6) Uani 1 1 d . . . . .
F7 F 0.2295(9) 0.1742(8) 0.9892(3) 0.119(6) Uani 0.5 1 d D . P C 1
F7A F 0.2065(9) 0.1707(8) 0.9813(4) 0.094(3) Uani 0.5 1 d D . P C 2
F8 F 0.1426(2) 0.1824(6) 0.8921(6) 0.106(4) Uani 0.5 1 d D . P C 1
F8A F 0.1483(3) 0.1932(6) 0.8828(4) 0.102(4) Uani 0.5 1 d D . P C 2
F9 F 0.2383(7) 0.2279(4) 0.9166(7) 0.075(3) Uani 0.5 1 d D . P C 1
F9A F 0.2542(8) 0.2225(5) 0.9326(9) 0.111(5) Uani 0.5 1 d D . P C 2
F10 F 0.24228(17) -0.05957(10) 0.99592(13) 0.0956(9) Uani 1 1 d . . . . .
F11 F 0.20534(14) -0.10036(10) 0.90114(13) 0.0912(7) Uani 1 1 d . . . . .
F12 F 0.31615(13) -0.09466(10) 0.96361(13) 0.0871(7) Uani 1 1 d . . . . .
F13 F 0.38227(13) -0.07674(12) 0.63267(10) 0.0850(7) Uani 1 1 d . . . . .
F14 F 0.48891(10) -0.10676(9) 0.69311(10) 0.0655(5) Uani 1 1 d . . . . .
F15 F 0.40385(12) -0.16559(10) 0.68715(12) 0.0782(6) Uani 1 1 d . . . . .
F16 F 0.5705(4) -0.1178(3) 0.9349(3) 0.133(3) Uani 0.5 1 d D U P D 4
F16A F 0.5925(2) -0.0864(4) 0.9310(3) 0.0885(19) Uani 0.5 1 d D U P D 2
F17 F 0.5802(3) -0.0196(3) 0.9518(3) 0.123(3) Uani 0.5 1 d D U P D 4
F17A F 0.5525(4) -0.0185(3) 0.9714(3) 0.137(3) Uani 0.5 1 d D U P D 2
F18 F 0.5118(3) -0.0728(3) 0.9749(2) 0.0814(15) Uani 0.5 1 d D U P D 4
F18A F 0.5140(4) -0.1117(4) 0.9576(4) 0.156(4) Uani 0.5 1 d D U P D 2
F19 F 0.1147(4) -0.1049(5) 0.6614(3) 0.053(2) Uani 0.35 1 d D . P E 3
F19A F 0.0949(3) -0.0965(3) 0.6560(3) 0.0734(16) Uani 0.65 1 d D U P E 4
F20 F 0.1323(4) -0.1022(4) 0.5762(3) 0.098(3) Uani 0.35 1 d D U P E 3
F20A F 0.15670(19) -0.10850(18) 0.60467(18) 0.0709(11) Uani 0.65 1 d D . P E 4
F21 F 0.0395(2) -0.0589(4) 0.5748(3) 0.075(2) Uani 0.35 1 d D U P E 3
F21A F 0.0516(2) -0.0714(3) 0.5542(2) 0.127(3) Uani 0.65 1 d D U P E 4
F22 F 0.05697(11) 0.15753(9) 0.51896(8) 0.0716(6) Uani 1 1 d . . . . .
F23 F 0.07958(12) 0.20434(9) 0.60885(9) 0.0723(6) Uani 1 1 d . . . . .
F24 F 0.15430(11) 0.20681(11) 0.57073(13) 0.0903(8) Uani 1 1 d . . . . .
C58 C 0.35870(11) 0.13114(10) 0.78845(12) 0.0351(5) Uani 1 1 d . . . . .
C59 C 0.36940(14) 0.15297(11) 0.73523(14) 0.0416(5) Uani 1 1 d . . . . .
H59 H 0.3464 0.1311 0.6943 0.050 Uiso 1 1 calc R . . . .
C60 C 0.41252(16) 0.20555(12) 0.74042(17) 0.0506(7) Uani 1 1 d D . . . .
C61 C 0.44692(15) 0.23840(12) 0.79958(17) 0.0527(7) Uani 1 1 d . . . . .
H61 H 0.4759 0.2747 0.8033 0.063 Uiso 1 1 calc R . . . .
C62 C 0.43807(13) 0.21718(12) 0.85310(15) 0.0466(6) Uani 1 1 d . . . . .
C63 C 0.39509(12) 0.16429(11) 0.84757(13) 0.0405(5) Uani 1 1 d . . . . .
H63 H 0.3905 0.1504 0.8852 0.049 Uiso 1 1 calc R . . . .
C64 C 0.41063(18) 0.22774(19) 0.6755(2) 0.0587(15) Uani 0.65 1 d D . P A 1
C64A C 0.4395(3) 0.2242(4) 0.6915(3) 0.0587(15) Uani 0.35 1 d D . P B 2
C65 C 0.47371(15) 0.25005(14) 0.91847(17) 0.0584(8) Uani 1 1 d . . . . .
C66 C 0.28551(11) 0.06269(10) 0.83954(11) 0.0311(4) Uani 1 1 d . . . . .
C67 C 0.26043(12) 0.11717(11) 0.85878(11) 0.0342(5) Uani 1 1 d . . . . .
H67 H 0.2595 0.1572 0.8384 0.041 Uiso 1 1 calc R . . . .
C68 C 0.23685(13) 0.11446(12) 0.90676(11) 0.0385(5) Uani 1 1 d . . . . .
C69 C 0.23537(14) 0.05669(12) 0.93628(12) 0.0416(5) Uani 1 1 d . . . . .
H69 H 0.2193 0.0547 0.9691 0.050 Uiso 1 1 calc R . . . .
C70 C 0.25795(13) 0.00190(12) 0.91660(12) 0.0407(5) Uani 1 1 d . . . . .
C71 C 0.28242(12) 0.00533(11) 0.86926(12) 0.0361(5) Uani 1 1 d . . . . .
H71 H 0.2976 -0.0330 0.8568 0.043 Uiso 1 1 calc R . . . .
C72 C 0.21158(13) 0.17440(13) 0.92621(12) 0.0529(7) Uani 1 1 d D . . . .
C73 C 0.25609(18) -0.06247(15) 0.94535(17) 0.0561(7) Uani 1 1 d . . . . .
C74 C 0.36940(11) 0.00789(10) 0.79165(11) 0.0319(4) Uani 1 1 d . . . . .
C75 C 0.37104(12) -0.02428(11) 0.73867(12) 0.0342(4) Uani 1 1 d . . . . .
H75 H 0.3354 -0.0152 0.6953 0.041 Uiso 1 1 calc R . . . .
C76 C 0.42374(14) -0.06949(12) 0.74769(13) 0.0410(5) Uani 1 1 d . . . . .
C77 C 0.47626(14) -0.08419(13) 0.80958(14) 0.0475(6) Uani 1 1 d . . . . .
H77 H 0.5117 -0.1153 0.8155 0.057 Uiso 1 1 calc R . . . .
C78 C 0.47619(14) -0.05271(13) 0.86269(14) 0.0464(6) Uani 1 1 d . . . . .
C79 C 0.42404(12) -0.00741(12) 0.85405(12) 0.0385(5) Uani 1 1 d . . . . .
H79 H 0.4255 0.0138 0.8916 0.046 Uiso 1 1 calc R . . . .
C80 C 0.42351(16) -0.10392(14) 0.69015(15) 0.0527(7) Uani 1 1 d . . . . .
C81 C 0.53398(16) -0.06623(14) 0.93071(16) 0.0714(10) Uani 1 1 d D . . . .
C82 C 0.24037(11) 0.06118(10) 0.71246(11) 0.0296(4) Uani 1 1 d . . . . .
C83 C 0.20578(12) 0.00229(11) 0.69012(11) 0.0336(4) Uani 1 1 d . . . . .
H83 H 0.2264 -0.0353 0.7151 0.040 Uiso 1 1 calc R . . . .
C84 C 0.14204(12) -0.00313(12) 0.63234(12) 0.0386(5) Uani 1 1 d . . . . .
C85 C 0.10985(13) 0.05046(12) 0.59472(11) 0.0377(5) Uani 1 1 d . . . . .
H85 H 0.0666 0.0469 0.5552 0.045 Uiso 1 1 calc R . . . .
C86 C 0.14241(12) 0.10941(12) 0.61637(11) 0.0348(5) Uani 1 1 d . . . . .
C87 C 0.20625(12) 0.11475(11) 0.67424(11) 0.0317(4) Uani 1 1 d . . . . .
H87 H 0.2270 0.1560 0.6880 0.038 Uiso 1 1 calc R . . . .
C88 C 0.10990(13) -0.06800(14) 0.61156(11) 0.0572(7) Uani 1 1 d D . . . .
C89 C 0.10829(14) 0.16885(13) 0.57870(12) 0.0435(6) Uani 1 1 d . . . . .
B1 B 0.31278(13) 0.06576(11) 0.78260(13) 0.0304(5) Uani 1 1 d . . . . .
H5A H 0.3083(14) 0.5629(16) 0.907(2) 0.087(14) Uiso 1 1 d D . . . .
H5B H 0.281(2) 0.6265(10) 0.889(2) 0.105(16) Uiso 1 1 d D . . . .
H5C H 0.247(3) 0.583(2) 0.914(2) 0.14(2) Uiso 1 1 d D . . . .

loop_
_atom_site_aniso_label
_atom_site_aniso_U_11
_atom_site_aniso_U_22
_atom_site_aniso_U_33
_atom_site_aniso_U_23
_atom_site_aniso_U_13
_atom_site_aniso_U_12
Ru1 0.02698(8) 0.02510(8) 0.02266(8) 0.00170(5) 0.01292(6) 0.00313(5)
Zn1 0.05055(19) 0.03780(17) 0.03680(16) 0.00327(12) 0.02789(14) 0.00092(13)
O1 0.0449(9) 0.0394(9) 0.0335(8) -0.0068(7) 0.0082(7) 0.0088(7)
N1 0.0324(9) 0.0308(9) 0.0341(9) -0.0040(7) 0.0123(8) 0.0046(7)
N2 0.0295(8) 0.0299(9) 0.0266(8) 0.0004(7) 0.0120(7) 0.0067(7)
N3 0.0333(9) 0.0347(9) 0.0339(9) 0.0086(8) 0.0169(8) 0.0093(8)
N4 0.0315(9) 0.0291(9) 0.0327(9) 0.0076(7) 0.0131(7) 0.0030(7)
N5 0.0454(11) 0.0434(12) 0.0257(9) -0.0007(8) 0.0096(8) 0.0085(9)
C1 0.0300(10) 0.0287(10) 0.0265(9) -0.0001(8) 0.0150(8) 0.0047(8)
C2 0.0407(12) 0.0314(11) 0.0463(13) -0.0040(10) 0.0137(11) 0.0087(9)
C3 0.0377(11) 0.0339(11) 0.0371(11) 0.0010(9) 0.0143(10) 0.0115(9)
C4 0.0357(11) 0.0370(12) 0.0375(12) -0.0094(9) 0.0102(10) 0.0060(9)
C5 0.0397(12) 0.0361(12) 0.0525(15) -0.0109(11) 0.0144(11) 0.0024(10)
C6 0.0379(14) 0.0671(19) 0.0597(18) -0.0199(15) 0.0111(13) -0.0027(13)
C7 0.0402(14) 0.095(3) 0.0483(16) -0.0315(17) 0.0035(12) 0.0063(15)
C8 0.0473(15) 0.094(2) 0.0391(14) -0.0246(15) 0.0128(12) 0.0111(15)
C9 0.0380(13) 0.0640(17) 0.0374(13) -0.0154(12) 0.0119(10) 0.0082(12)
C10 0.0462(14) 0.0371(13) 0.0604(16) 0.0007(12) 0.0223(12) -0.0028(11)
C11 0.094(3) 0.0415(17) 0.100(3) 0.0086(17) 0.048(2) 0.0042(17)
C12 0.0558(18) 0.079(2) 0.074(2) 0.0064(18) 0.0337(17) -0.0007(16)
C13 0.0416(14) 0.091(2) 0.0358(13) -0.0110(14) 0.0166(11) 0.0090(14)
C14 0.0470(17) 0.139(4) 0.080(2) -0.046(3) 0.0225(17) 0.017(2)
C15 0.059(2) 0.140(4) 0.069(2) 0.020(2) 0.0293(18) 0.004(2)
C16 0.0298(10) 0.0323(10) 0.0287(10) -0.0024(8) 0.0113(8) 0.0061(8)
C17 0.0393(12) 0.0398(12) 0.0295(11) 0.0000(9) 0.0117(9) 0.0117(10)
C18 0.0432(14) 0.0592(16) 0.0338(12) -0.0136(11) 0.0084(11) 0.0091(12)
C19 0.0401(13) 0.0637(18) 0.0635(18) -0.0286(15) 0.0217(13) -0.0110(13)
C20 0.0428(14) 0.0514(15) 0.0684(18) -0.0153(13) 0.0320(13) -0.0103(12)
C21 0.0316(11) 0.0406(12) 0.0437(13) -0.0041(10) 0.0194(10) 0.0024(9)
C22 0.0715(17) 0.0415(13) 0.0340(12) 0.0069(10) 0.0285(12) 0.0131(12)
C23 0.138(4) 0.068(2) 0.067(2) 0.0349(18) 0.064(2) 0.054(2)
C24 0.0744(19) 0.0519(16) 0.0429(14) 0.0035(12) 0.0346(14) 0.0101(14)
C25 0.0429(13) 0.0505(14) 0.0428(13) 0.0016(11) 0.0271(11) 0.0011(11)
C26 0.083(3) 0.148(4) 0.062(2) 0.012(2) 0.046(2) 0.055(3)
C27 0.135(4) 0.072(2) 0.070(2) 0.021(2) 0.054(3) 0.018(2)
C28 0.0281(10) 0.0300(10) 0.0238(9) 0.0014(8) 0.0104(8) 0.0027(8)
C29 0.0388(12) 0.0413(13) 0.0485(14) 0.0151(11) 0.0194(11) 0.0143(10)
C30 0.0411(12) 0.0356(12) 0.0470(13) 0.0155(10) 0.0167(11) 0.0095(10)
C31 0.0369(11) 0.0398(12) 0.0393(12) 0.0099(9) 0.0236(10) 0.0113(9)
C32 0.0405(12) 0.0503(14) 0.0401(12) 0.0071(10) 0.0241(10) 0.0144(11)
C33 0.0601(17) 0.0731(19) 0.0439(14) 0.0098(13) 0.0349(13) 0.0139(15)
C34 0.0584(17) 0.077(2) 0.0599(18) 0.0136(15) 0.0425(15) 0.0010(15)
C35 0.0518(16) 0.0683(19) 0.0588(17) 0.0064(14) 0.0341(14) -0.0079(13)
C36 0.0416(13) 0.0518(14) 0.0446(13) 0.0067(11) 0.0260(11) 0.0029(11)
C37 0.0490(14) 0.0578(16) 0.0410(14) -0.0020(11) 0.0233(12) 0.0141(12)
C38 0.073(2) 0.060(2) 0.087(3) -0.0142(18) 0.036(2) 0.0133(17)
C39 0.070(2) 0.088(2) 0.0387(15) -0.0083(15) 0.0214(14) 0.0099(18)
C40 0.0423(13) 0.0654(17) 0.0442(14) 0.0009(12) 0.0229(11) -0.0068(12)
C41 0.0440(15) 0.113(3) 0.0474(16) 0.0058(17) 0.0183(13) 0.0008(17)
C42 0.093(3) 0.072(2) 0.065(2) -0.0101(17) 0.048(2) -0.0220(19)
C43 0.0329(11) 0.0306(10) 0.0375(11) 0.0076(9) 0.0144(9) -0.0013(8)
C44 0.0406(12) 0.0296(11) 0.0428(13) 0.0050(9) 0.0121(10) -0.0029(9)
C45 0.0405(13) 0.0413(13) 0.0577(16) 0.0063(12) 0.0119(12) -0.0120(11)
C46 0.0431(14) 0.0506(15) 0.0685(18) 0.0123(13) 0.0278(13) -0.0089(12)
C47 0.0509(15) 0.0533(15) 0.0494(15) 0.0103(12) 0.0278(12) -0.0052(12)
C48 0.0407(12) 0.0372(12) 0.0385(12) 0.0082(10) 0.0170(10) -0.0047(10)
C49 0.0564(16) 0.0369(13) 0.0429(14) -0.0039(10) 0.0142(12) -0.0064(11)
C50 0.070(2) 0.0609(19) 0.0478(16) -0.0071(14) 0.0074(15) -0.0161(16)
C51 0.084(2) 0.0414(15) 0.069(2) -0.0104(14) 0.0300(18) 0.0000(15)
C52 0.0555(16) 0.0591(17) 0.0332(12) 0.0053(11) 0.0173(12) -0.0183(13)
C53 0.107(3) 0.088(3) 0.058(2) -0.0224(19) 0.047(2) -0.034(2)
C54 0.062(2) 0.099(3) 0.0512(18) 0.0310(19) 0.0040(15) -0.0185(19)
C55 0.0326(10) 0.0281(10) 0.0357(11) 0.0052(9) 0.0150(9) 0.0109(8)
C56 0.088(2) 0.0629(18) 0.0553(17) 0.0092(14) 0.0508(17) -0.0037(16)
C57 0.104(3) 0.075(2) 0.0593(19) 0.0242(17) 0.045(2) -0.007(2)
F1 0.141(5) 0.047(2) 0.135(5) 0.009(2) 0.112(4) 0.023(3)
F1A 0.072(4) 0.139(7) 0.117(6) -0.031(5) 0.072(4) -0.032(4)
F2 0.085(2) 0.0668(17) 0.0544(15) 0.0070(13) 0.0411(15) 0.0066(15)
F2A 0.120(7) 0.114(8) 0.051(4) -0.027(4) 0.038(4) -0.084(7)
F3 0.125(4) 0.066(3) 0.084(3) -0.011(3) 0.052(3) -0.059(3)
F3A 0.233(16) 0.054(5) 0.164(12) 0.053(6) 0.152(12) 0.064(7)
F4 0.0637(12) 0.0856(14) 0.0698(12) -0.0308(11) 0.0099(10) 0.0004(10)
F5 0.0552(10) 0.0538(10) 0.0763(13) 0.0083(9) -0.0134(9) -0.0061(8)
F6 0.0744(12) 0.0501(10) 0.0824(13) -0.0058(9) 0.0059(10) -0.0279(9)
F7 0.217(14) 0.093(7) 0.048(3) -0.005(3) 0.061(4) 0.071(8)
F7A 0.165(8) 0.072(4) 0.093(6) 0.016(4) 0.102(6) 0.042(5)
F8 0.040(3) 0.081(5) 0.188(11) -0.051(6) 0.045(4) 0.006(3)
F8A 0.128(7) 0.088(6) 0.069(3) 0.003(3) 0.025(4) 0.076(6)
F9 0.121(6) 0.032(3) 0.115(6) -0.006(3) 0.089(6) 0.002(3)
F9A 0.115(7) 0.068(6) 0.169(12) -0.066(7) 0.081(7) -0.019(5)
F10 0.170(3) 0.0653(13) 0.0974(17) 0.0306(11) 0.1007(19) 0.0268(14)
F11 0.1100(18) 0.0572(12) 0.1042(18) 0.0072(11) 0.0466(15) -0.0277(12)
F12 0.0884(15) 0.0644(12) 0.1232(19) 0.0449(13) 0.0608(14) 0.0312(11)
F13 0.0947(15) 0.1076(17) 0.0514(10) 0.0014(11) 0.0318(10) 0.0537(13)
F14 0.0639(11) 0.0709(12) 0.0805(12) -0.0041(9) 0.0491(10) 0.0145(9)
F15 0.0954(15) 0.0615(11) 0.0980(15) -0.0306(11) 0.0617(13) -0.0177(10)
F16 0.150(6) 0.130(5) 0.075(3) 0.008(4) 0.011(4) 0.113(5)
F16A 0.044(2) 0.143(5) 0.069(3) 0.018(4) 0.017(2) 0.041(3)
F17 0.076(4) 0.169(7) 0.074(4) 0.011(4) -0.011(3) -0.036(4)
F17A 0.122(5) 0.148(6) 0.069(4) -0.034(4) -0.020(3) 0.080(5)
F18 0.076(3) 0.115(4) 0.041(2) 0.021(3) 0.016(2) 0.033(3)
F18A 0.122(5) 0.200(7) 0.112(5) 0.094(5) 0.023(4) -0.008(5)
F19 0.037(4) 0.044(4) 0.057(3) 0.012(3) 0.003(2) -0.009(3)
F19A 0.060(3) 0.055(2) 0.112(4) -0.001(2) 0.045(3) -0.012(2)
F20 0.124(6) 0.113(6) 0.084(5) -0.074(5) 0.070(5) -0.066(5)
F20A 0.084(2) 0.0485(17) 0.069(2) -0.0355(17) 0.025(2) -0.0136(16)
F21 0.066(4) 0.065(5) 0.062(4) -0.014(3) 0.002(3) -0.043(3)
F21A 0.118(4) 0.059(2) 0.088(3) -0.012(2) -0.056(3) -0.017(2)
F22 0.0861(13) 0.0620(11) 0.0362(8) 0.0014(7) 0.0007(8) 0.0248(10)
F23 0.1022(15) 0.0646(11) 0.0509(9) 0.0060(8) 0.0353(10) 0.0463(11)
F24 0.0676(12) 0.0791(14) 0.1158(18) 0.0592(14) 0.0341(12) 0.0139(10)
C58 0.0284(10) 0.0273(10) 0.0480(13) -0.0001(9) 0.0160(9) 0.0022(8)
C59 0.0453(13) 0.0282(11) 0.0607(15) -0.0056(10) 0.0322(12) -0.0021(9)
C60 0.0566(16) 0.0303(12) 0.083(2) -0.0048(12) 0.0475(15) -0.0040(11)
C61 0.0440(14) 0.0312(12) 0.087(2) -0.0055(13) 0.0331(14) -0.0081(10)
C62 0.0319(11) 0.0313(12) 0.0623(16) -0.0010(11) 0.0087(11) 0.0001(9)
C63 0.0315(11) 0.0326(11) 0.0483(13) 0.0016(10) 0.0100(10) -0.0004(9)
C64 0.064(4) 0.0382(17) 0.110(4) -0.005(2) 0.071(4) -0.006(2)
C64A 0.064(4) 0.0382(17) 0.110(4) -0.005(2) 0.071(4) -0.006(2)
C65 0.0399(14) 0.0384(14) 0.0687(19) -0.0015(13) -0.0004(13) -0.0025(11)
C66 0.0260(10) 0.0318(10) 0.0310(10) -0.0029(8) 0.0090(8) 0.0007(8)
C67 0.0331(11) 0.0312(11) 0.0344(11) 0.0005(9) 0.0119(9) 0.0030(8)
C68 0.0385(12) 0.0409(12) 0.0331(11) -0.0029(9) 0.0137(9) 0.0072(10)
C69 0.0445(13) 0.0477(14) 0.0341(12) -0.0003(10) 0.0192(10) 0.0042(10)
C70 0.0427(12) 0.0392(12) 0.0412(12) 0.0023(10) 0.0199(10) 0.0028(10)
C71 0.0375(11) 0.0326(11) 0.0399(12) -0.0027(9) 0.0190(10) 0.0016(9)
C72 0.0671(18) 0.0475(15) 0.0499(15) -0.0055(12) 0.0315(14) 0.0071(13)
C73 0.0680(19) 0.0505(16) 0.0642(19) 0.0074(13) 0.0426(16) 0.0082(14)
C74 0.0284(10) 0.0278(10) 0.0407(11) 0.0012(9) 0.0167(9) -0.0007(8)
C75 0.0328(11) 0.0303(11) 0.0408(12) 0.0019(9) 0.0178(9) 0.0024(8)
C76 0.0410(12) 0.0362(12) 0.0518(14) 0.0025(10) 0.0261(11) 0.0066(10)
C77 0.0425(13) 0.0456(14) 0.0578(16) 0.0085(12) 0.0256(12) 0.0168(11)
C78 0.0371(13) 0.0513(15) 0.0481(15) 0.0080(11) 0.0168(11) 0.0136(11)
C79 0.0342(11) 0.0400(12) 0.0410(12) 0.0011(10) 0.0167(10) 0.0052(9)
C80 0.0536(15) 0.0511(15) 0.0577(16) 0.0020(13) 0.0290(13) 0.0167(13)
C81 0.0569(19) 0.095(3) 0.0539(19) 0.0156(18) 0.0174(16) 0.0386(19)
C82 0.0292(10) 0.0298(10) 0.0338(11) -0.0003(8) 0.0176(9) 0.0016(8)
C83 0.0305(10) 0.0333(11) 0.0359(11) 0.0005(9) 0.0140(9) -0.0010(8)
C84 0.0343(11) 0.0426(13) 0.0387(12) -0.0047(10) 0.0162(10) -0.0043(9)
C85 0.0327(11) 0.0492(14) 0.0302(11) -0.0034(9) 0.0134(9) 0.0019(9)
C86 0.0366(11) 0.0425(12) 0.0297(10) 0.0017(9) 0.0187(9) 0.0088(9)
C87 0.0338(10) 0.0315(10) 0.0328(10) -0.0012(8) 0.0176(9) 0.0038(8)
C88 0.0494(16) 0.0531(17) 0.0540(17) -0.0083(13) 0.0100(13) -0.0169(13)
C89 0.0479(14) 0.0473(14) 0.0330(12) 0.0032(10) 0.0163(10) 0.0126(11)
B1 0.0287(11) 0.0259(11) 0.0352(12) -0.0005(9) 0.0133(10) 0.0005(9)

loop_
_atom_type_symbol
_atom_type_description
_atom_type_scat_dispersion_real
_atom_type_scat_dispersion_imag
_atom_type_scat_source
C C 0.0181 0.0091 'International Tables Vol C Tables 4.2.6.8 and 6.1.1.4'
H H 0.0000 0.0000 'International Tables Vol C Tables 4.2.6.8 and 6.1.1.4'
B B 0.0090 0.0039 'International Tables Vol C Tables 4.2.6.8 and 6.1.1.4'
F F 0.0727 0.0534 'International Tables Vol C Tables 4.2.6.8 and 6.1.1.4'
N N 0.0311 0.0180 'International Tables Vol C Tables 4.2.6.8 and 6.1.1.4'
O O 0.0492 0.0322 'International Tables Vol C Tables 4.2.6.8 and 6.1.1.4'
Ru Ru 0.0552 3.2960 'International Tables Vol C Tables 4.2.6.8 and 6.1.1.4'
Zn Zn -1.5491 0.6778 'International Tables Vol C Tables 4.2.6.8 and 6.1.1.4'

loop_
_geom_angle_atom_site_label_1
_geom_angle_atom_site_label_2
_geom_angle_atom_site_label_3
_geom_angle
N5 Ru1 Zn1 108.03(6)
C1 Ru1 Zn1 80.85(5)
C1 Ru1 N5 94.34(8)
C28 Ru1 Zn1 100.26(6)
C28 Ru1 N5 82.42(8)
C28 Ru1 C1 176.75(8)
C55 Ru1 Zn1 78.35(7)
C55 Ru1 N5 169.83(9)
C55 Ru1 C1 94.51(8)
C55 Ru1 C28 88.71(8)
C56 Zn1 Ru1 172.70(11)
C1 N1 C2 112.06(18)
C1 N1 C4 125.93(18)
C2 N1 C4 120.54(19)
C1 N2 C3 111.80(18)
C1 N2 C16 127.65(17)
C3 N2 C16 120.18(18)
C28 N3 C29 111.68(19)
C28 N3 C31 128.05(18)
C29 N3 C31 120.07(19)
C28 N4 C30 111.67(19)
C28 N4 C43 128.07(18)
C30 N4 C43 120.01(19)
Ru1 N5 H5A 112(3)
Ru1 N5 H5B 109(3)
Ru1 N5 H5C 114(4)
H5A N5 H5B 106(2)
H5A N5 H5C 108(2)
H5B N5 H5C 108(2)
N1 C1 Ru1 131.29(15)
N1 C1 N2 102.16(17)
N2 C1 Ru1 126.43(15)
N1 C2 H2 126.5
C3 C2 N1 107.0(2)
C3 C2 H2 126.5
N2 C3 H3 126.5
C2 C3 N2 106.9(2)
C2 C3 H3 126.5
C5 C4 N1 120.2(2)
C5 C4 C9 122.9(2)
C9 C4 N1 116.9(2)
C4 C5 C10 122.1(2)
C6 C5 C4 117.1(3)
C6 C5 C10 120.6(3)
C5 C6 H6 119.5
C7 C6 C5 121.0(3)
C7 C6 H6 119.5
C6 C7 H7 119.8
C8 C7 C6 120.5(3)
C8 C7 H7 119.8
C7 C8 H8 119.7
C7 C8 C9 120.6(3)
C9 C8 H8 119.7
C4 C9 C13 123.2(2)
C8 C9 C4 117.5(3)
C8 C9 C13 119.2(3)
C5 C10 H10 107.8
C5 C10 C11 109.6(3)
C5 C10 C12 114.3(3)
C11 C10 H10 107.8
C12 C10 H10 107.8
C12 C10 C11 109.2(3)
C10 C11 H11A 109.5
C10 C11 H11B 109.5
C10 C11 H11C 109.5
H11A C11 H11B 109.5
H11A C11 H11C 109.5
H11B C11 H11C 109.5
C10 C12 H12A 109.5
C10 C12 H12B 109.5
C10 C12 H12C 109.5
H12A C12 H12B 109.5
H12A C12 H12C 109.5
H12B C12 H12C 109.5
C9 C13 H13 107.6
C9 C13 C14 108.8(3)
C9 C13 C15 113.1(3)
C14 C13 H13 107.6
C15 C13 H13 107.6
C15 C13 C14 112.0(3)
C13 C14 H14A 109.5
C13 C14 H14B 109.5
C13 C14 H14C 109.5
H14A C14 H14B 109.5
H14A C14 H14C 109.5
H14B C14 H14C 109.5
C13 C15 H15A 109.5
C13 C15 H15B 109.5
C13 C15 H15C 109.5
H15A C15 H15B 109.5
H15A C15 H15C 109.5
H15B C15 H15C 109.5
C17 C16 N2 118.8(2)
C21 C16 N2 118.22(19)
C21 C16 C17 122.9(2)
C16 C17 C22 122.1(2)
C18 C17 C16 117.1(2)
C18 C17 C22 120.8(2)
C17 C18 H18 119.4
C19 C18 C17 121.1(3)
C19 C18 H18 119.4
C18 C19 H19 119.7
C20 C19 C18 120.5(3)
C20 C19 H19 119.7
C19 C20 H20 119.5
C19 C20 C21 120.9(3)
C21 C20 H20 119.5
C16 C21 C25 122.1(2)
C20 C21 C16 117.5(2)
C20 C21 C25 120.4(2)
C17 C22 H22 108.2
C17 C22 C23 110.4(3)
C17 C22 C24 111.9(2)
C23 C22 H22 108.2
C24 C22 H22 108.2
C24 C22 C23 109.7(2)
C22 C23 H23A 109.5
C22 C23 H23B 109.5
C22 C23 H23C 109.5
H23A C23 H23B 109.5
H23A C23 H23C 109.5
H23B C23 H23C 109.5
C22 C24 H24A 109.5
C22 C24 H24B 109.5
C22 C24 H24C 109.5
H24A C24 H24B 109.5
H24A C24 H24C 109.5
H24B C24 H24C 109.5
C21 C25 H25 107.6
C26 C25 C21 110.0(2)
C26 C25 H25 107.6
C27 C25 C21 112.8(3)
C27 C25 H25 107.6
C27 C25 C26 111.0(3)
C25 C26 H26A 109.5
C25 C26 H26B 109.5
C25 C26 H26C 109.5
H26A C26 H26B 109.5
H26A C26 H26C 109.5
H26B C26 H26C 109.5
C25 C27 H27A 109.5
C25 C27 H27B 109.5
C25 C27 H27C 109.5
H27A C27 H27B 109.5
H27A C27 H27C 109.5
H27B C27 H27C 109.5
N3 C28 Ru1 129.55(15)
N3 C28 N4 102.99(17)
N4 C28 Ru1 127.07(15)
N3 C29 H29 126.5
C30 C29 N3 106.9(2)
C30 C29 H29 126.5
N4 C30 H30 126.6
C29 C30 N4 106.7(2)
C29 C30 H30 126.6
C32 C31 N3 117.8(2)
C36 C31 N3 118.7(2)
C36 C31 C32 123.0(2)
C31 C32 C37 121.8(2)
C33 C32 C31 117.0(3)
C33 C32 C37 121.1(2)
C32 C33 H33 119.4
C34 C33 C32 121.1(3)
C34 C33 H33 119.4
C33 C34 H34 119.7
C35 C34 C33 120.6(3)
C35 C34 H34 119.7
C34 C35 H35 119.5
C34 C35 C36 120.9(3)
C36 C35 H35 119.5
C31 C36 C35 117.4(3)
C31 C36 C40 123.4(2)
C35 C36 C40 119.1(3)
C32 C37 H37 107.9
C32 C37 C38 110.1(2)
C32 C37 C39 113.6(3)
C38 C37 H37 107.9
C39 C37 H37 107.9
C39 C37 C38 109.3(3)
C37 C38 H38A 109.5
C37 C38 H38B 109.5
C37 C38 H38C 109.5
H38A C38 H38B 109.5
H38A C38 H38C 109.5
H38B C38 H38C 109.5
C37 C39 H39A 109.5
C37 C39 H39B 109.5
C37 C39 H39C 109.5
H39A C39 H39B 109.5
H39A C39 H39C 109.5
H39B C39 H39C 109.5
C36 C40 H40 107.4
C36 C40 C41 109.4(2)
C36 C40 C42 113.6(3)
C41 C40 H40 107.4
C42 C40 H40 107.4
C42 C40 C41 111.4(3)
C40 C41 H41A 109.5
C40 C41 H41B 109.5
C40 C41 H41C 109.5
H41A C41 H41B 109.5
H41A C41 H41C 109.5
H41B C41 H41C 109.5
C40 C42 H42A 109.5
C40 C42 H42B 109.5
C40 C42 H42C 109.5
H42A C42 H42B 109.5
H42A C42 H42C 109.5
H42B C42 H42C 109.5
C44 C43 N4 117.7(2)
C44 C43 C48 123.2(2)
C48 C43 N4 118.6(2)
C43 C44 C49 122.3(2)
C45 C44 C43 116.9(2)
C45 C44 C49 120.6(2)
C44 C45 H45 119.4
C46 C45 C44 121.2(2)
C46 C45 H45 119.4
C45 C46 H46 119.7
C47 C46 C45 120.6(2)
C47 C46 H46 119.7
C46 C47 H47 119.6
C46 C47 C48 120.7(3)
C48 C47 H47 119.6
C43 C48 C52 123.3(2)
C47 C48 C43 117.3(2)
C47 C48 C52 119.1(2)
C44 C49 H49 107.7
C44 C49 C50 112.6(3)
C44 C49 C51 110.7(2)
C50 C49 H49 107.7
C50 C49 C51 110.1(3)
C51 C49 H49 107.7
C49 C50 H50A 109.5
C49 C50 H50B 109.5
C49 C50 H50C 109.5
H50A C50 H50B 109.5
H50A C50 H50C 109.5
H50B C50 H50C 109.5
C49 C51 H51A 109.5
C49 C51 H51B 109.5
C49 C51 H51C 109.5
H51A C51 H51B 109.5
H51A C51 H51C 109.5
H51B C51 H51C 109.5
C48 C52 H52 108.2
C48 C52 C53 112.8(3)
C48 C52 C54 109.6(2)
C53 C52 H52 108.2
C53 C52 C54 109.6(3)
C54 C52 H52 108.2
C52 C53 H53A 109.5
C52 C53 H53B 109.5
C52 C53 H53C 109.5
H53A C53 H53B 109.5
H53A C53 H53C 109.5
H53B C53 H53C 109.5
C52 C54 H54A 109.5
C52 C54 H54B 109.5
C52 C54 H54C 109.5
H54A C54 H54B 109.5
H54A C54 H54C 109.5
H54B C54 H54C 109.5
O1 C55 Ru1 173.69(18)
Zn1 C56 H56A 107.6
Zn1 C56 H56B 107.6
H56A C56 H56B 107.0
C57 C56 Zn1 118.8(2)
C57 C56 H56A 107.6
C57 C56 H56B 107.6
C56 C57 H57A 109.5
C56 C57 H57B 109.5
C56 C57 H57C 109.5
H57A C57 H57B 109.5
H57A C57 H57C 109.5
H57B C57 H57C 109.5
C59 C58 B1 121.1(2)
C63 C58 C59 116.1(2)
C63 C58 B1 122.4(2)
C58 C59 H59 118.9
C60 C59 C58 122.3(3)
C60 C59 H59 118.9
C59 C60 C64 115.1(3)
C59 C60 C64A 125.9(4)
C61 C60 C59 120.3(3)
C61 C60 C64 124.2(3)
C61 C60 C64A 112.6(3)
C60 C61 H61 120.7
C62 C61 C60 118.6(2)
C62 C61 H61 120.7
C61 C62 C63 120.8(3)
C61 C62 C65 121.5(3)
C63 C62 C65 117.7(3)
C58 C63 C62 122.0(3)
C58 C63 H63 119.0
C62 C63 H63 119.0
F1 C64 F2 103.6(4)
F1 C64 C60 112.3(4)
F2 C64 C60 118.1(3)
F3 C64 F1 105.4(5)
F3 C64 F2 106.5(4)
F3 C64 C60 110.0(4)
F1A C64A C60 113.8(5)
F2A C64A F1A 105.6(7)
F2A C64A F3A 119.7(11)
F2A C64A C60 107.2(7)
F3A C64A F1A 102.7(9)
F3A C64A C60 108.0(8)
F4 C65 C62 112.7(2)
F5 C65 F4 105.9(3)
F5 C65 F6 107.4(2)
F5 C65 C62 111.9(2)
F6 C65 F4 105.5(3)
F6 C65 C62 113.0(3)
C67 C66 B1 122.1(2)
C71 C66 C67 115.9(2)
C71 C66 B1 121.95(19)
C66 C67 H67 119.0
C68 C67 C66 122.1(2)
C68 C67 H67 119.0
C67 C68 C72 119.9(2)
C69 C68 C67 120.7(2)
C69 C68 C72 119.4(2)
C68 C69 H69 120.9
C68 C69 C70 118.2(2)
C70 C69 H69 120.9
C69 C70 C71 120.6(2)
C69 C70 C73 120.9(2)
C71 C70 C73 118.4(2)
C66 C71 C70 122.5(2)
C66 C71 H71 118.8
C70 C71 H71 118.8
F7 C72 F8 110.0(10)
F7 C72 F9 104.7(10)
F7 C72 C68 110.9(7)
F7A C72 F9A 106.7(11)
F7A C72 C68 115.3(8)
F8 C72 C68 112.1(5)
F8A C72 F7A 104.2(9)
F8A C72 F9A 105.5(10)
F8A C72 C68 113.7(5)
F9 C72 F8 103.7(8)
F9 C72 C68 115.0(6)
F9A C72 C68 110.7(7)
F10 C73 F11 105.6(3)
F10 C73 F12 107.9(3)
F10 C73 C70 113.7(3)
F11 C73 C70 111.5(3)
F12 C73 F11 105.1(3)
F12 C73 C70 112.4(3)
C75 C74 C79 116.0(2)
C75 C74 B1 123.0(2)
C79 C74 B1 120.7(2)
C74 C75 H75 119.2
C74 C75 C76 121.7(2)
C76 C75 H75 119.2
C75 C76 C80 120.5(2)
C77 C76 C75 121.1(2)
C77 C76 C80 118.3(2)
C76 C77 H77 120.8
C76 C77 C78 118.3(2)
C78 C77 H77 120.8
C77 C78 C79 120.9(2)
C77 C78 C81 119.7(2)
C79 C78 C81 119.5(2)
C74 C79 H79 119.0
C78 C79 C74 122.0(2)
C78 C79 H79 119.0
F13 C80 F14 105.4(3)
F13 C80 F15 108.0(3)
F13 C80 C76 113.7(2)
F14 C80 C76 112.3(3)
F15 C80 F14 104.2(2)
F15 C80 C76 112.5(3)
F16 C81 F17 105.7(3)
F16 C81 C78 114.0(4)
F16A C81 C78 112.9(4)
F17 C81 C78 111.2(4)
F17A C81 F16A 105.5(3)
F17A C81 F18A 106.2(3)
F17A C81 C78 115.8(4)
F18 C81 F16 105.4(3)
F18 C81 F17 105.3(3)
F18 C81 C78 114.4(3)
F18A C81 F16A 105.8(3)
F18A C81 C78 109.9(4)
C83 C82 B1 120.49(19)
C87 C82 C83 115.9(2)
C87 C82 B1 123.41(19)
C82 C83 H83 118.9
C84 C83 C82 122.3(2)
C84 C83 H83 118.9
C83 C84 C88 118.5(2)
C85 C84 C83 120.8(2)
C85 C84 C88 120.7(2)
C84 C85 H85 121.0
C84 C85 C86 118.1(2)
C86 C85 H85 121.0
C85 C86 C87 121.1(2)
C85 C86 C89 119.9(2)
C87 C86 C89 118.9(2)
C82 C87 C86 121.9(2)
C82 C87 H87 119.1
C86 C87 H87 119.1
F19 C88 F21 104.5(3)
F19 C88 C84 113.7(5)
F19A C88 F20A 104.2(3)
F19A C88 C84 113.2(4)
F20 C88 F19 107.4(4)
F20 C88 F21 107.1(3)
F20 C88 C84 116.8(5)
F20A C88 C84 110.6(3)
F21 C88 C84 106.5(4)
F21A C88 F19A 107.0(3)
F21A C88 F20A 104.5(3)
F21A C88 C84 116.4(3)
F22 C89 F23 106.3(2)
F22 C89 F24 105.9(2)
F22 C89 C86 113.6(2)
F23 C89 C86 112.2(2)
F24 C89 F23 105.7(3)
F24 C89 C86 112.5(2)
C58 B1 C74 103.42(17)
C66 B1 C58 111.86(18)
C66 B1 C74 111.47(18)
C82 B1 C58 112.45(18)
C82 B1 C66 105.37(17)
C82 B1 C74 112.48(18)

loop_
_geom_bond_atom_site_label_1
_geom_bond_atom_site_label_2
_geom_bond_distance
Ru1 Zn1 2.3799(3)
Ru1 N5 2.212(2)
Ru1 C1 2.140(2)
Ru1 C28 2.122(2)
Ru1 C55 1.820(2)
Zn1 C56 1.964(3)
O1 C55 1.164(3)
N1 C1 1.376(3)
N1 C2 1.384(3)
N1 C4 1.449(3)
N2 C1 1.381(3)
N2 C3 1.387(3)
N2 C16 1.445(3)
N3 C28 1.366(3)
N3 C29 1.388(3)
N3 C31 1.444(3)
N4 C28 1.368(3)
N4 C30 1.390(3)
N4 C43 1.452(3)
N5 H5A 0.891(18)
N5 H5B 0.890(19)
N5 H5C 0.879(19)
C2 H2 0.9500
C2 C3 1.336(3)
C3 H3 0.9500
C4 C5 1.394(4)
C4 C9 1.396(4)
C5 C6 1.391(4)
C5 C10 1.520(4)
C6 H6 0.9500
C6 C7 1.385(5)
C7 H7 0.9500
C7 C8 1.377(5)
C8 H8 0.9500
C8 C9 1.395(4)
C9 C13 1.521(4)
C10 H10 1.0000
C10 C11 1.531(4)
C10 C12 1.527(4)
C11 H11A 0.9800
C11 H11B 0.9800
C11 H11C 0.9800
C12 H12A 0.9800
C12 H12B 0.9800
C12 H12C 0.9800
C13 H13 1.0000
C13 C14 1.540(5)
C13 C15 1.528(6)
C14 H14A 0.9800
C14 H14B 0.9800
C14 H14C 0.9800
C15 H15A 0.9800
C15 H15B 0.9800
C15 H15C 0.9800
C16 C17 1.400(3)
C16 C21 1.398(3)
C17 C18 1.396(4)
C17 C22 1.513(4)
C18 H18 0.9500
C18 C19 1.380(5)
C19 H19 0.9500
C19 C20 1.377(4)
C20 H20 0.9500
C20 C21 1.394(4)
C21 C25 1.516(3)
C22 H22 1.0000
C22 C23 1.536(4)
C22 C24 1.529(4)
C23 H23A 0.9800
C23 H23B 0.9800
C23 H23C 0.9800
C24 H24A 0.9800
C24 H24B 0.9800
C24 H24C 0.9800
C25 H25 1.0000
C25 C26 1.516(4)
C25 C27 1.512(4)
C26 H26A 0.9800
C26 H26B 0.9800
C26 H26C 0.9800
C27 H27A 0.9800
C27 H27B 0.9800
C27 H27C 0.9800
C29 H29 0.9500
C29 C30 1.336(4)
C30 H30 0.9500
C31 C32 1.402(3)
C31 C36 1.391(4)
C32 C33 1.396(4)
C32 C37 1.513(4)
C33 H33 0.9500
C33 C34 1.379(5)
C34 H34 0.9500
C34 C35 1.374(5)
C35 H35 0.9500
C35 C36 1.401(4)
C36 C40 1.515(4)
C37 H37 1.0000
C37 C38 1.533(4)
C37 C39 1.531(4)
C38 H38A 0.9800
C38 H38B 0.9800
C38 H38C 0.9800
C39 H39A 0.9800
C39 H39B 0.9800
C39 H39C 0.9800
C40 H40 1.0000
C40 C41 1.548(4)
C40 C42 1.524(5)
C41 H41A 0.9800
C41 H41B 0.9800
C41 H41C 0.9800
C42 H42A 0.9800
C42 H42B 0.9800
C42 H42C 0.9800
C43 C44 1.396(3)
C43 C48 1.397(3)
C44 C45 1.395(4)
C44 C49 1.520(4)
C45 H45 0.9500
C45 C46 1.379(5)
C46 H46 0.9500
C46 C47 1.378(4)
C47 H47 0.9500
C47 C48 1.395(4)
C48 C52 1.517(4)
C49 H49 1.0000
C49 C50 1.535(4)
C49 C51 1.540(4)
C50 H50A 0.9800
C50 H50B 0.9800
C50 H50C 0.9800
C51 H51A 0.9800
C51 H51B 0.9800
C51 H51C 0.9800
C52 H52 1.0000
C52 C53 1.519(5)
C52 C54 1.530(4)
C53 H53A 0.9800
C53 H53B 0.9800
C53 H53C 0.9800
C54 H54A 0.9800
C54 H54B 0.9800
C54 H54C 0.9800
C56 H56A 0.9900
C56 H56B 0.9900
C56 C57 1.527(5)
C57 H57A 0.9800
C57 H57B 0.9800
C57 H57C 0.9800
F1 C64 1.319(3)
F1A C64A 1.310(4)
F2 C64 1.324(4)
F2A C64A 1.305(4)
F3 C64 1.317(3)
F3A C64A 1.307(4)
F4 C65 1.351(4)
F5 C65 1.322(3)
F6 C65 1.333(4)
F7 C72 1.308(4)
F7A C72 1.308(4)
F8 C72 1.311(4)
F8A C72 1.308(4)
F9 C72 1.311(4)
F9A C72 1.309(4)
F10 C73 1.310(4)
F11 C73 1.343(4)
F12 C73 1.321(4)
F13 C80 1.326(4)
F14 C80 1.348(3)
F15 C80 1.342(4)
F16 C81 1.300(3)
F16A C81 1.298(3)
F17 C81 1.303(4)
F17A C81 1.293(4)
F18 C81 1.293(4)
F18A C81 1.297(4)
F19 C88 1.335(4)
F19A C88 1.330(3)
F20 C88 1.312(4)
F20A C88 1.358(3)
F21 C88 1.345(3)
F21A C88 1.329(3)
F22 C89 1.321(3)
F23 C89 1.326(3)
F24 C89 1.325(3)
C58 C59 1.405(4)
C58 C63 1.394(4)
C58 B1 1.640(3)
C59 H59 0.9500
C59 C60 1.393(3)
C60 C61 1.387(4)
C60 C64 1.532(5)
C60 C64A 1.511(6)
C61 H61 0.9500
C61 C62 1.386(4)
C62 C63 1.394(3)
C62 C65 1.496(4)
C63 H63 0.9500
C66 C67 1.402(3)
C66 C71 1.389(3)
C66 B1 1.639(3)
C67 H67 0.9500
C67 C68 1.391(3)
C68 C69 1.385(4)
C68 C72 1.500(3)
C69 H69 0.9500
C69 C70 1.386(4)
C70 C71 1.391(3)
C70 C73 1.500(4)
C71 H71 0.9500
C74 C75 1.394(3)
C74 C79 1.402(3)
C74 B1 1.641(3)
C75 H75 0.9500
C75 C76 1.397(3)
C76 C77 1.376(4)
C76 C80 1.492(4)
C77 H77 0.9500
C77 C78 1.376(4)
C78 C79 1.392(3)
C78 C81 1.501(4)
C79 H79 0.9500
C82 C83 1.399(3)
C82 C87 1.397(3)
C82 B1 1.637(3)
C83 H83 0.9500
C83 C84 1.395(3)
C84 C85 1.383(4)
C84 C88 1.489(4)
C85 H85 0.9500
C85 C86 1.384(3)
C86 C87 1.397(3)
C86 C89 1.492(3)
C87 H87 0.9500

loop_
_geom_torsion_atom_site_label_1
_geom_torsion_atom_site_label_2
_geom_torsion_atom_site_label_3
_geom_torsion_atom_site_label_4
_geom_torsion
N1 C2 C3 N2 -0.8(3)
N1 C4 C5 C6 -176.1(2)
N1 C4 C5 C10 8.8(4)
N1 C4 C9 C8 175.1(3)
N1 C4 C9 C13 -7.1(4)
N2 C16 C17 C18 -178.3(2)
N2 C16 C17 C22 2.1(3)
N2 C16 C21 C20 179.5(2)
N2 C16 C21 C25 3.0(3)
N3 C29 C30 N4 0.1(3)
N3 C31 C32 C33 -173.9(2)
N3 C31 C32 C37 1.3(3)
N3 C31 C36 C35 173.9(2)
N3 C31 C36 C40 -1.8(4)
N4 C43 C44 C45 175.0(2)
N4 C43 C44 C49 -0.7(3)
N4 C43 C48 C47 -175.7(2)
N4 C43 C48 C52 -1.4(4)
C1 N1 C2 C3 1.2(3)
C1 N1 C4 C5 97.3(3)
C1 N1 C4 C9 -84.5(3)
C1 N2 C3 C2 0.2(3)
C1 N2 C16 C17 -110.9(2)
C1 N2 C16 C21 72.3(3)
C2 N1 C1 Ru1 175.06(17)
C2 N1 C1 N2 -1.0(2)
C2 N1 C4 C5 -97.6(3)
C2 N1 C4 C9 80.6(3)
C3 N2 C1 Ru1 -175.83(15)
C3 N2 C1 N1 0.5(2)
C3 N2 C16 C17 76.6(3)
C3 N2 C16 C21 -100.2(2)
C4 N1 C1 Ru1 -18.8(3)
C4 N1 C1 N2 165.1(2)
C4 N1 C2 C3 -165.8(2)
C4 C5 C6 C7 -0.6(4)
C4 C5 C10 C11 94.6(3)
C4 C5 C10 C12 -142.5(3)
C4 C9 C13 C14 -116.7(3)
C4 C9 C13 C15 118.2(3)
C5 C4 C9 C8 -6.8(4)
C5 C4 C9 C13 171.0(3)
C5 C6 C7 C8 -3.3(5)
C6 C5 C10 C11 -80.3(3)
C6 C5 C10 C12 42.7(4)
C6 C7 C8 C9 2.2(6)
C7 C8 C9 C4 2.6(5)
C7 C8 C9 C13 -175.3(3)
C8 C9 C13 C14 61.0(4)
C8 C9 C13 C15 -64.1(4)
C9 C4 C5 C6 5.8(4)
C9 C4 C5 C10 -169.2(2)
C10 C5 C6 C7 174.5(3)
C16 N2 C1 Ru1 11.2(3)
C16 N2 C1 N1 -172.52(19)
C16 N2 C3 C2 173.8(2)
C16 C17 C18 C19 -1.0(4)
C16 C17 C22 C23 -103.9(3)
C16 C17 C22 C24 133.5(2)
C16 C21 C25 C26 102.0(3)
C16 C21 C25 C27 -133.4(3)
C17 C16 C21 C20 2.8(3)
C17 C16 C21 C25 -173.7(2)
C17 C18 C19 C20 2.3(4)
C18 C17 C22 C23 76.4(3)
C18 C17 C22 C24 -46.1(3)
C18 C19 C20 C21 -1.0(5)
C19 C20 C21 C16 -1.4(4)
C19 C20 C21 C25 175.1(3)
C20 C21 C25 C26 -74.4(4)
C20 C21 C25 C27 50.2(4)
C21 C16 C17 C18 -1.6(3)
C21 C16 C17 C22 178.7(2)
C22 C17 C18 C19 178.7(2)
C28 N3 C29 C30 0.4(3)
C28 N3 C31 C32 -80.8(3)
C28 N3 C31 C36 106.9(3)
C28 N4 C30 C29 -0.6(3)
C28 N4 C43 C44 84.8(3)
C28 N4 C43 C48 -103.1(3)
C29 N3 C28 Ru1 172.36(17)
C29 N3 C28 N4 -0.7(3)
C29 N3 C31 C32 93.7(3)
C29 N3 C31 C36 -78.6(3)
C30 N4 C28 Ru1 -172.51(17)
C30 N4 C28 N3 0.8(2)
C30 N4 C43 C44 -88.9(3)
C30 N4 C43 C48 83.1(3)
C31 N3 C28 Ru1 -12.8(3)
C31 N3 C28 N4 174.2(2)
C31 N3 C29 C30 -175.0(2)
C31 C32 C33 C34 0.6(4)
C31 C32 C37 C38 -90.4(3)
C31 C32 C37 C39 146.6(2)
C31 C36 C40 C41 109.2(3)
C31 C36 C40 C42 -125.7(3)
C32 C31 C36 C35 2.1(4)
C32 C31 C36 C40 -173.7(2)
C32 C33 C34 C35 0.7(5)
C33 C32 C37 C38 84.6(3)
C33 C32 C37 C39 -38.4(3)
C33 C34 C35 C36 -0.6(5)
C34 C35 C36 C31 -0.7(5)
C34 C35 C36 C40 175.2(3)
C35 C36 C40 C41 -66.4(4)
C35 C36 C40 C42 58.7(4)
C36 C31 C32 C33 -2.0(4)
C36 C31 C32 C37 173.2(2)
C37 C32 C33 C34 -174.7(3)
C43 N4 C28 Ru1 13.3(3)
C43 N4 C28 N3 -173.4(2)
C43 N4 C30 C29 174.1(2)
C43 C44 C45 C46 -0.9(4)
C43 C44 C49 C50 -147.1(3)
C43 C44 C49 C51 89.1(3)
C43 C48 C52 C53 135.7(3)
C43 C48 C52 C54 -101.9(3)
C44 C43 C48 C47 -4.1(4)
C44 C43 C48 C52 170.2(2)
C44 C45 C46 C47 -0.7(4)
C45 C44 C49 C50 37.3(3)
C45 C44 C49 C51 -86.5(3)
C45 C46 C47 C48 0.0(4)
C46 C47 C48 C43 2.3(4)
C46 C47 C48 C52 -172.2(3)
C47 C48 C52 C53 -50.1(3)
C47 C48 C52 C54 72.3(4)
C48 C43 C44 C45 3.4(4)
C48 C43 C44 C49 -172.3(2)
C49 C44 C45 C46 174.9(3)
C58 C59 C60 C61 0.1(4)
C58 C59 C60 C64 -172.6(2)
C58 C59 C60 C64A 166.5(4)
C59 C58 C63 C62 1.7(3)
C59 C58 B1 C66 -161.3(2)
C59 C58 B1 C74 78.6(2)
C59 C58 B1 C82 -43.0(3)
C59 C60 C61 C62 0.8(4)
C59 C60 C64 F1 -64.0(5)
C59 C60 C64 F2 56.5(4)
C59 C60 C64 F3 179.0(4)
C59 C60 C64A F1A -115.7(6)
C59 C60 C64A F2A 0.7(9)
C59 C60 C64A F3A 131.0(9)
C60 C61 C62 C63 -0.5(4)
C60 C61 C62 C65 179.8(3)
C61 C60 C64 F1 123.6(4)
C61 C60 C64 F2 -115.9(4)
C61 C60 C64 F3 6.6(5)
C61 C60 C64A F1A 51.6(7)
C61 C60 C64A F2A 168.0(7)
C61 C60 C64A F3A -61.8(10)
C61 C62 C63 C58 -0.8(4)
C61 C62 C65 F4 121.5(3)
C61 C62 C65 F5 -119.3(3)
C61 C62 C65 F6 2.1(4)
C63 C58 C59 C60 -1.4(4)
C63 C58 B1 C66 25.4(3)
C63 C58 B1 C74 -94.7(2)
C63 C58 B1 C82 143.7(2)
C63 C62 C65 F4 -58.2(3)
C63 C62 C65 F5 61.0(4)
C63 C62 C65 F6 -177.7(2)
C64 C60 C61 C62 172.9(3)
C64 C60 C64A F1A 179.7(16)
C64 C60 C64A F2A -63.9(12)
C64 C60 C64A F3A 66.3(13)
C64A C60 C61 C62 -167.2(4)
C64A C60 C64 F1 62.2(11)
C64A C60 C64 F2 -177.4(13)
C64A C60 C64 F3 -54.8(11)
C65 C62 C63 C58 178.9(2)
C66 C67 C68 C69 -1.9(4)
C66 C67 C68 C72 179.1(2)
C67 C66 C71 C70 -1.8(3)
C67 C66 B1 C58 39.8(3)
C67 C66 B1 C74 155.1(2)
C67 C66 B1 C82 -82.6(2)
C67 C68 C69 C70 -0.1(4)
C67 C68 C72 F7 -144.1(9)
C67 C68 C72 F7A -164.6(8)
C67 C68 C72 F8 92.5(7)
C67 C68 C72 F8A 75.2(7)
C67 C68 C72 F9 -25.6(8)
C67 C68 C72 F9A -43.3(9)
C68 C69 C70 C71 1.0(4)
C68 C69 C70 C73 -178.5(3)
C69 C68 C72 F7 36.9(9)
C69 C68 C72 F7A 16.4(9)
C69 C68 C72 F8 -86.5(7)
C69 C68 C72 F8A -103.8(6)
C69 C68 C72 F9 155.4(8)
C69 C68 C72 F9A 137.7(9)
C69 C70 C71 C66 -0.1(4)
C69 C70 C73 F10 -9.9(4)
C69 C70 C73 F11 109.4(3)
C69 C70 C73 F12 -132.8(3)
C71 C66 C67 C68 2.7(3)
C71 C66 B1 C58 -143.5(2)
C71 C66 B1 C74 -28.3(3)
C71 C66 B1 C82 94.0(2)
C71 C70 C73 F10 170.6(3)
C71 C70 C73 F11 -70.2(3)
C71 C70 C73 F12 47.6(4)
C72 C68 C69 C70 179.0(2)
C73 C70 C71 C66 179.5(2)
C74 C75 C76 C77 0.1(4)
C74 C75 C76 C80 179.0(2)
C75 C74 C79 C78 -0.9(4)
C75 C74 B1 C58 -96.9(2)
C75 C74 B1 C66 142.7(2)
C75 C74 B1 C82 24.6(3)
C75 C76 C77 C78 -0.7(4)
C75 C76 C80 F13 15.9(4)
C75 C76 C80 F14 135.5(3)
C75 C76 C80 F15 -107.3(3)
C76 C77 C78 C79 0.4(4)
C76 C77 C78 C81 -178.2(3)
C77 C76 C80 F13 -165.2(3)
C77 C76 C80 F14 -45.6(4)
C77 C76 C80 F15 71.6(3)
C77 C78 C79 C74 0.4(4)
C77 C78 C81 F16 -14.9(6)
C77 C78 C81 F16A 25.8(5)
C77 C78 C81 F17 104.5(5)
C77 C78 C81 F17A 147.7(5)
C77 C78 C81 F18 -136.4(4)
C77 C78 C81 F18A -92.0(6)
C79 C74 C75 C76 0.7(3)
C79 C74 B1 C58 76.5(3)
C79 C74 B1 C66 -43.8(3)
C79 C74 B1 C82 -161.9(2)
C79 C78 C81 F16 166.4(5)
C79 C78 C81 F16A -152.8(4)
C79 C78 C81 F17 -74.2(5)
C79 C78 C81 F17A -31.0(6)
C79 C78 C81 F18 45.0(5)
C79 C78 C81 F18A 89.3(5)
C80 C76 C77 C78 -179.6(3)
C81 C78 C79 C74 179.1(2)
C82 C83 C84 C85 -0.6(4)
C82 C83 C84 C88 178.6(2)
C83 C82 C87 C86 -1.6(3)
C83 C82 B1 C58 161.2(2)
C83 C82 B1 C66 -76.7(2)
C83 C82 B1 C74 45.0(3)
C83 C84 C85 C86 -0.5(4)
C83 C84 C88 F19 39.7(5)
C83 C84 C88 F19A 59.4(4)
C83 C84 C88 F20 -86.2(5)
C83 C84 C88 F20A -57.1(3)
C83 C84 C88 F21 154.2(4)
C83 C84 C88 F21A -176.1(3)
C84 C85 C86 C87 0.5(3)
C84 C85 C86 C89 -177.8(2)
C85 C84 C88 F19 -141.1(4)
C85 C84 C88 F19A -121.5(3)
C85 C84 C88 F20 93.0(5)
C85 C84 C88 F20A 122.1(3)
C85 C84 C88 F21 -26.6(4)
C85 C84 C88 F21A 3.1(4)
C85 C86 C87 C82 0.6(3)
C85 C86 C89 F22 -14.6(3)
C85 C86 C89 F23 106.1(3)
C85 C86 C89 F24 -134.9(3)
C87 C82 C83 C84 1.6(3)
C87 C82 B1 C58 -24.0(3)
C87 C82 B1 C66 98.1(2)
C87 C82 B1 C74 -140.3(2)
C87 C86 C89 F22 167.0(2)
C87 C86 C89 F23 -72.3(3)
C87 C86 C89 F24 46.8(3)
C88 C84 C85 C86 -179.7(2)
C89 C86 C87 C82 178.9(2)
B1 C58 C59 C60 -175.1(2)
B1 C58 C63 C62 175.4(2)
B1 C66 C67 C68 179.5(2)
B1 C66 C71 C70 -178.6(2)
B1 C74 C75 C76 174.4(2)
B1 C74 C79 C78 -174.8(2)
B1 C82 C83 C84 176.7(2)
B1 C82 C87 C86 -176.5(2)
